data_2235316
loop_
_publ_author_name
'Shirvan, Sadif A.'
'Haydari Dezfuli, Sara'

_publ_section_title
;
 <i>catena</i>-Poly[[(5,5'-dimethyl-2,2'-bipyridine-\k^2^<i>N</i>,<i>N</i>')cadmium]-di-\m-bromido]
;
_journal_coeditor_code XU5547
_journal_issue 6
_journal_name_full 'Acta Crystallographica Section E'
_journal_page_first m846
_journal_paper_doi 10.1107/S1600536812023860
_journal_volume 68
_journal_year 2012
_chemical_formula_iupac '[Cd Br2 (C12 H12 N2)]'
_chemical_formula_moiety 'C12 H12 Br2 Cd1 N2'
_chemical_formula_sum 'C12 H12 Br2 Cd N2'
_chemical_formula_weight 456.45
_chemical_name_systematic
;
<i>catena</i>-Poly[[(5,5'-dimethyl-2,2'-bipyridine-
\k^2^<i>N</i>,<i>N</i>')cadmium]-di-\m-bromido]
;
_space_group_IT_number 15
_symmetry_cell_setting monoclinic
_symmetry_space_group_name_Hall '-C 2yc'
_symmetry_space_group_name_H-M 'C 1 2/c 1'
_atom_sites_solution_hydrogens geom
_atom_sites_solution_primary direct
_atom_sites_solution_secondary difmap
_audit_creation_method SHELXL-97
_cell_angle_alpha 90.00
_cell_angle_beta 104.76(2)
_cell_angle_gamma 90.00
_cell_formula_units_Z 4
_cell_length_a 19.637(5)
_cell_length_b 9.6563(15)
_cell_length_c 7.485(2)
_cell_measurement_reflns_used 5378
_cell_measurement_temperature 298(2)
_cell_measurement_theta_max 26.00
_cell_measurement_theta_min 2.15
_cell_volume 1372.5(6)
_computing_cell_refinement 'SAINT (Bruker, 2007)'
_computing_data_collection 'APEX2 (Bruker, 2007)'
_computing_data_reduction 'SAINT (Bruker, 2007)'
_computing_molecular_graphics 'SHELXTL (Sheldrick, 2008)'
_computing_publication_material 'SHELXTL (Sheldrick, 2008)'
_computing_structure_refinement 'SHELXTL (Sheldrick, 2008)'
_computing_structure_solution 'SHELXTL (Sheldrick, 2008)'
_diffrn_ambient_temperature 298(2)
_diffrn_measured_fraction_theta_full 0.999
_diffrn_measured_fraction_theta_max 0.999
_diffrn_measurement_device_type 'Bruker APEXII CCD area-detector'
_diffrn_measurement_method '\w scans'
_diffrn_radiation_monochromator graphite
_diffrn_radiation_source 'fine-focus sealed tube'
_diffrn_radiation_type MoK\a
_diffrn_radiation_wavelength 0.71073
_diffrn_reflns_av_R_equivalents 0.1095
_diffrn_reflns_av_sigmaI/netI 0.0652
_diffrn_reflns_limit_h_max 24
_diffrn_reflns_limit_h_min -22
_diffrn_reflns_limit_k_max 11
_diffrn_reflns_limit_k_min -10
_diffrn_reflns_limit_l_max 9
_diffrn_reflns_limit_l_min -9
_diffrn_reflns_number 5378
_diffrn_reflns_theta_full 26.00
_diffrn_reflns_theta_max 26.00
_diffrn_reflns_theta_min 2.15
_exptl_absorpt_coefficient_mu 7.392
_exptl_absorpt_correction_T_max 0.5482
_exptl_absorpt_correction_T_min 0.4351
_exptl_absorpt_correction_type multi-scan
_exptl_absorpt_process_details '(SADABS; Bruker, 2001)'
_exptl_crystal_colour colorless
_exptl_crystal_density_diffrn 2.209
_exptl_crystal_density_method 'not measured'
_exptl_crystal_description prism
_exptl_crystal_F_000 864
_exptl_crystal_size_max 0.12
_exptl_crystal_size_mid 0.11
_exptl_crystal_size_min 0.09
_refine_diff_density_max 0.845
_refine_diff_density_min -0.698
_refine_ls_extinction_method none
_refine_ls_goodness_of_fit_ref 1.032
_refine_ls_hydrogen_treatment constr
_refine_ls_matrix_type full
_refine_ls_number_parameters 78
_refine_ls_number_reflns 1346
_refine_ls_number_restraints 0
_refine_ls_restrained_S_all 1.032
_refine_ls_R_factor_all 0.0606
_refine_ls_R_factor_gt 0.0411
_refine_ls_shift/su_max 0.004
_refine_ls_shift/su_mean 0.000
_refine_ls_structure_factor_coef Fsqd
_refine_ls_weighting_details 'calc w=1/[\s^2^(Fo^2^)+(0.0403P)^2^+0.0000P] where P=(Fo^2^+2Fc^2^)/3'
_refine_ls_weighting_scheme calc
_refine_ls_wR_factor_gt 0.0853
_refine_ls_wR_factor_ref 0.0910
_reflns_number_gt 1015
_reflns_number_total 1346
_reflns_threshold_expression >2sigma(I)
_cod_data_source_file xu5547.cif
_cod_data_source_block I
_cod_original_cell_volume 1372.4(6)
_cod_original_sg_symbol_H-M 'C 2/c'
_cod_original_formula_sum 'C12 H12 Br2 Cd1 N2'
_cod_database_code 2235316
_cod_database_fobs_code 2235316

loop_
_symmetry_equiv_pos_as_xyz
'x, y, z'
'-x, y, -z+1/2'
'x+1/2, y+1/2, z'
'-x+1/2, y+1/2, -z+1/2'
'-x, -y, -z'
'x, -y, z-1/2'
'-x+1/2, -y+1/2, -z'
'x+1/2, -y+1/2, z-1/2'

loop_
_atom_site_type_symbol
_atom_site_label
_atom_site_fract_x
_atom_site_fract_y
_atom_site_fract_z
_atom_site_U_iso_or_equiv
_atom_site_adp_type
_atom_site_calc_flag
_atom_site_refinement_flags
_atom_site_occupancy
_atom_site_symmetry_multiplicity
C C1 0.3751(3) 0.2708(6) -0.0036(8) 0.0498(15) Uani d . 1 1
H H1 0.3565 0.1843 -0.0435 0.060 Uiso calc R 1 1
C C2 0.3367(3) 0.3894(7) -0.0747(9) 0.0549(16) Uani d . 1 1
C C3 0.2663(4) 0.3740(9) -0.2097(11) 0.085(3) Uani d . 1 1
H H3A 0.2355 0.3221 -0.1537 0.102 Uiso calc R 1 1
H H3B 0.2718 0.3261 -0.3175 0.102 Uiso calc R 1 1
H H3C 0.2465 0.4639 -0.2444 0.102 Uiso calc R 1 1
C C4 0.3660(3) 0.5147(7) -0.0143(9) 0.0600(18) Uani d . 1 1
H H4 0.3423 0.5960 -0.0591 0.072 Uiso calc R 1 1
C C5 0.4299(3) 0.5211(6) 0.1118(8) 0.0506(15) Uani d . 1 1
H H5 0.4494 0.6067 0.1527 0.061 Uiso calc R 1 1
C C6 0.4659(3) 0.4006(5) 0.1792(8) 0.0421(13) Uani d . 1 1
N N1 0.4378(2) 0.2774(5) 0.1198(6) 0.0412(11) Uani d . 1 1
Cd Cd1 0.5000 0.07821(6) 0.2500 0.0476(2) Uani d S 1 2
Br Br1 0.41572(3) -0.09792(6) 0.02140(9) 0.0507(2) Uani d . 1 1

loop_
_atom_site_aniso_label
_atom_site_aniso_U_11
_atom_site_aniso_U_22
_atom_site_aniso_U_33
_atom_site_aniso_U_12
_atom_site_aniso_U_13
_atom_site_aniso_U_23
C1 0.041(3) 0.047(3) 0.054(4) -0.004(3) -0.001(3) 0.008(3)
C2 0.041(3) 0.066(4) 0.055(4) 0.003(3) 0.008(3) 0.020(3)
C3 0.048(4) 0.109(6) 0.086(6) 0.006(4) -0.005(4) 0.034(5)
C4 0.055(4) 0.061(4) 0.069(4) 0.026(3) 0.026(3) 0.029(4)
C5 0.062(4) 0.040(3) 0.056(4) 0.012(3) 0.027(3) 0.007(3)
C6 0.044(3) 0.036(3) 0.049(3) 0.003(2) 0.017(3) 0.007(2)
N1 0.033(2) 0.038(2) 0.049(3) 0.0021(18) 0.003(2) 0.006(2)
Cd1 0.0456(4) 0.0318(3) 0.0530(4) 0.000 -0.0102(3) 0.000
Br1 0.0474(4) 0.0423(3) 0.0550(4) -0.0094(2) -0.0006(3) -0.0064(2)

loop_
_atom_type_symbol
_atom_type_description
_atom_type_scat_dispersion_real
_atom_type_scat_dispersion_imag
_atom_type_scat_source
C C 0.0033 0.0016 'International Tables Vol C Tables 4.2.6.8 and 6.1.1.4'
H H 0.0000 0.0000 'International Tables Vol C Tables 4.2.6.8 and 6.1.1.4'
N N 0.0061 0.0033 'International Tables Vol C Tables 4.2.6.8 and 6.1.1.4'
O O 0.0106 0.0060 'International Tables Vol C Tables 4.2.6.8 and 6.1.1.4'
Cd Cd -0.8075 1.2024 'International Tables Vol C Tables 4.2.6.8 and 6.1.1.4'
Br Br -0.2901 2.4595 'International Tables Vol C Tables 4.2.6.8 and 6.1.1.4'

loop_
_geom_angle_atom_site_label_1
_geom_angle_atom_site_label_2
_geom_angle_atom_site_label_3
_geom_angle_site_symmetry_1
_geom_angle_site_symmetry_3
_geom_angle
N1 C1 C2 . . 122.3(6)
N1 C1 H1 . . 118.8
C2 C1 H1 . . 118.8
C4 C2 C1 . . 117.3(5)
C4 C2 C3 . . 123.3(6)
C1 C2 C3 . . 119.4(6)
C2 C3 H3A . . 109.5
C2 C3 H3B . . 109.5
H3A C3 H3B . . 109.5
C2 C3 H3C . . 109.5
H3A C3 H3C . . 109.5
H3B C3 H3C . . 109.5
C5 C4 C2 . . 120.2(6)
C5 C4 H4 . . 119.9
C2 C4 H4 . . 119.9
C4 C5 C6 . . 120.4(6)
C4 C5 H5 . . 119.8
C6 C5 H5 . . 119.8
N1 C6 C5 . . 119.7(5)
N1 C6 C6 . 2_655 117.3(3)
C5 C6 C6 . 2_655 123.0(4)
C6 N1 C1 . . 120.0(5)
C6 N1 Cd1 . . 117.6(3)
C1 N1 Cd1 . . 122.4(4)
N1 Cd1 N1 . 2_655 70.3(2)
N1 Cd1 Br1 . . 94.81(10)
N1 Cd1 Br1 2_655 . 163.48(11)
N1 Cd1 Br1 . 2_655 163.48(11)
N1 Cd1 Br1 2_655 2_655 94.81(10)
Br1 Cd1 Br1 . 2_655 100.78(4)
N1 Cd1 Br1 . 6_556 84.78(12)
N1 Cd1 Br1 2_655 6_556 89.13(12)
Br1 Cd1 Br1 . 6_556 96.79(3)
Br1 Cd1 Br1 2_655 6_556 87.96(3)
N1 Cd1 Br1 . 5_655 89.13(12)
N1 Cd1 Br1 2_655 5_655 84.78(12)
Br1 Cd1 Br1 . 5_655 87.96(2)
Br1 Cd1 Br1 2_655 5_655 96.79(3)
Br1 Cd1 Br1 6_556 5_655 172.56(3)
Cd1 Br1 Cd1 . 5_655 92.04(3)

loop_
_geom_bond_atom_site_label_1
_geom_bond_atom_site_label_2
_geom_bond_site_symmetry_2
_geom_bond_distance
_geom_bond_publ_flag
C1 N1 . 1.339(6) ?
C1 C2 . 1.400(8) ?
C1 H1 . 0.9300 ?
C2 C4 . 1.366(10) ?
C2 C3 . 1.497(9) ?
C3 H3A . 0.9600 ?
C3 H3B . 0.9600 ?
C3 H3C . 0.9600 ?
C4 C5 . 1.366(9) ?
C4 H4 . 0.9300 ?
C5 C6 . 1.388(8) ?
C5 H5 . 0.9300 ?
C6 N1 . 1.339(7) ?
C6 C6 2_655 1.481(11) ?
Cd1 N1 . 2.352(4) y
Cd1 N1 2_655 2.352(4) ?
Cd1 Br1 . 2.6676(8) y
Cd1 Br1 2_655 2.6676(8) ?
Cd1 Br1 6_556 2.9351(10) y
Cd1 Br1 5_655 2.9352(10) .

loop_
_geom_torsion_atom_site_label_1
_geom_torsion_atom_site_label_2
_geom_torsion_atom_site_label_3
_geom_torsion_atom_site_label_4
_geom_torsion_site_symmetry_1
_geom_torsion_site_symmetry_4
_geom_torsion
N1 C1 C2 C4 . . 0.5(10)
N1 C1 C2 C3 . . -178.9(6)
C1 C2 C4 C5 . . -0.6(10)
C3 C2 C4 C5 . . 178.8(6)
C2 C4 C5 C6 . . 0.2(10)
C4 C5 C6 N1 . . 0.2(10)
C4 C5 C6 C6 . 2_655 -177.8(7)
C5 C6 N1 C1 . . -0.3(9)
C6 C6 N1 C1 2_655 . 177.8(6)
C5 C6 N1 Cd1 . . -177.5(4)
C6 C6 N1 Cd1 2_655 . 0.5(9)
C2 C1 N1 C6 . . -0.1(9)
C2 C1 N1 Cd1 . . 177.0(5)
C6 N1 Cd1 N1 . 2_655 -0.2(3)
C1 N1 Cd1 N1 . 2_655 -177.4(6)
C6 N1 Cd1 Br1 . . -172.9(4)
C1 N1 Cd1 Br1 . . 10.0(5)
C6 N1 Cd1 Br1 . 2_655 26.4(8)
C1 N1 Cd1 Br1 . 2_655 -150.8(4)
C6 N1 Cd1 Br1 . 6_556 90.7(4)
C1 N1 Cd1 Br1 . 6_556 -86.4(4)
C6 N1 Cd1 Br1 . 5_655 -85.0(4)
C1 N1 Cd1 Br1 . 5_655 97.8(4)
N1 Cd1 Br1 Cd1 . 5_655 88.96(12)
N1 Cd1 Br1 Cd1 2_655 5_655 63.9(4)
Br1 Cd1 Br1 Cd1 2_655 5_655 -96.53(2)
Br1 Cd1 Br1 Cd1 6_556 5_655 174.26(2)
Br1 Cd1 Br1 Cd1 5_655 5_655 0.0
